data_7213920
loop_
_publ_author_name
'Hursthouse, Michael B.'
'Montis, Riccardo'
'Niitsoo, Liisa'
'Sarson, Jonathan'
'Threlfall, Terence L.'
'Asiri, Abdullah Mohamed'
'Khan, Salman Ahmad'
'Obaid, Abdullah Yousef'
'Al-Harbi, Laila Mohammad'

_publ_section_title
;
 Anhydrates and/or hydrates in nitrate, sulphate and phosphate salts of
 4-aminopyridine, (4-AP) and 3,4-diaminopyridine (3,4-DAP): the role of
 the water molecules in the hydrates
;
_journal_issue 11
_journal_name_full CrystEngComm
_journal_page_first 2205
_journal_paper_doi 10.1039/c3ce42471e
_journal_volume 16
_journal_year 2014
_chemical_formula_moiety 'C5 H7 N2, H O4 S'
_chemical_formula_sum 'C5 H8 N2 O4 S'
_chemical_formula_weight 192.19
_chemical_name_common 4-aminopyridinium_hydrogenosulfate
_chemical_name_systematic
;
 ?
;
_space_group_IT_number 14
_symmetry_cell_setting monoclinic
_symmetry_space_group_name_Hall '-P 2yn'
_symmetry_space_group_name_H-M 'P 1 21/n 1'
_atom_sites_solution_hydrogens geom
_atom_sites_solution_primary direct
_atom_sites_solution_secondary difmap
_audit_creation_method SHELXL-97
_cell_angle_alpha 90.00
_cell_angle_beta 102.988(2)
_cell_angle_gamma 90.00
_cell_formula_units_Z 4
_cell_length_a 10.9507(4)
_cell_length_b 6.4615(2)
_cell_length_c 11.2614(3)
_cell_measurement_reflns_used 7281
_cell_measurement_temperature 120(2)
_cell_measurement_theta_max 27.48
_cell_measurement_theta_min 2.91
_cell_volume 776.45(4)
_computing_cell_refinement 'DENZO (Otwinowski & Minor, 1997) & COLLECT (Hooft, R.W.W., 1998)'
_computing_data_collection 'COLLECT (Hooft, R.W.W., 1998)'
_computing_data_reduction 'DENZO (Otwinowski & Minor, 1997) & COLLECT (Hooft, R.W.W., 1998)'
_computing_structure_refinement 'SHELXL-97 (Sheldrick, 2008)'
_diffrn_ambient_temperature 120(2)
_diffrn_detector_area_resol_mean 9.091
_diffrn_measured_fraction_theta_full 0.997
_diffrn_measured_fraction_theta_max 0.997
_diffrn_measurement_device_type 'Bruker-Nonius Roper CCD camera on \k-goniostat'
_diffrn_measurement_method '\f & \w scans'
_diffrn_radiation_monochromator graphite
_diffrn_radiation_source 'Bruker-Nonius FR591 rotating anode'
_diffrn_radiation_type MoK\a
_diffrn_radiation_wavelength 0.71073
_diffrn_reflns_av_R_equivalents 0.0298
_diffrn_reflns_av_sigmaI/netI 0.0239
_diffrn_reflns_limit_h_max 14
_diffrn_reflns_limit_h_min -14
_diffrn_reflns_limit_k_max 8
_diffrn_reflns_limit_k_min -8
_diffrn_reflns_limit_l_max 14
_diffrn_reflns_limit_l_min -14
_diffrn_reflns_number 10095
_diffrn_reflns_theta_full 27.49
_diffrn_reflns_theta_max 27.49
_diffrn_reflns_theta_min 2.95
_exptl_absorpt_coefficient_mu 0.393
_exptl_absorpt_correction_T_max 0.9730
_exptl_absorpt_correction_T_min 0.8127
_exptl_absorpt_correction_type multi-scan
_exptl_absorpt_process_details 'SADABS 2007/2 (Sheldrick, G.M., 2007)'
_exptl_crystal_colour Colourless
_exptl_crystal_density_diffrn 1.644
_exptl_crystal_density_method 'not measured'
_exptl_crystal_description Plate
_exptl_crystal_F_000 400
_exptl_crystal_size_max 0.55
_exptl_crystal_size_mid 0.30
_exptl_crystal_size_min 0.07
_refine_diff_density_max 0.313
_refine_diff_density_min -0.574
_refine_diff_density_rms 0.064
_refine_ls_extinction_method none
_refine_ls_goodness_of_fit_ref 1.065
_refine_ls_hydrogen_treatment mixed
_refine_ls_matrix_type full
_refine_ls_number_parameters 129
_refine_ls_number_reflns 1776
_refine_ls_number_restraints 0
_refine_ls_restrained_S_all 1.065
_refine_ls_R_factor_all 0.0409
_refine_ls_R_factor_gt 0.0330
_refine_ls_shift/su_max 0.000
_refine_ls_shift/su_mean 0.000
_refine_ls_structure_factor_coef Fsqd
_refine_ls_weighting_details 'calc w=1/[\s^2^(Fo^2^)+(0.0556P)^2^+0.2811P] where P=(Fo^2^+2Fc^2^)/3'
_refine_ls_weighting_scheme calc
_refine_ls_wR_factor_gt 0.0944
_refine_ls_wR_factor_ref 0.1000
_reflns_number_gt 1489
_reflns_number_total 1776
_reflns_threshold_expression >2\s(I)
_cod_data_source_file c3ce42471e.txt
_cod_data_source_block 4-aminopyridinium_sulfate
_cod_original_sg_symbol_H-M P21/n
_cod_database_code 7213920

loop_
_symmetry_equiv_pos_as_xyz
'x, y, z'
'-x+1/2, y+1/2, -z+1/2'
'-x, -y, -z'
'x-1/2, -y-1/2, z-1/2'

loop_
_atom_site_label
_atom_site_type_symbol
_atom_site_fract_x
_atom_site_fract_y
_atom_site_fract_z
_atom_site_U_iso_or_equiv
_atom_site_adp_type
_atom_site_occupancy
_atom_site_symmetry_multiplicity
_atom_site_calc_flag
_atom_site_refinement_flags
H3 H 0.7710(19) 0.740(2) 0.8277(19) 0.020(5) Uiso 1 1 d .
H2A H 0.545(2) 0.746(2) 0.807(2) 0.028(6) Uiso 1 1 d .
H2B H 0.459(2) 0.753(2) 0.6830(19) 0.021(5) Uiso 1 1 d .
H3A H 0.782(3) 0.012(4) 0.280(2) 0.081(9) Uiso 1 1 d .
H6 H 0.691(2) 0.753(2) 0.398(2) 0.031(6) Uiso 1 1 d .
N1 N 0.82204(13) 0.74123(17) 0.55248(13) 0.0192(3) Uani 1 1 d .
H1 H 0.8836 0.7398 0.5140 0.023 Uiso 1 1 calc R
N2 N 0.53479(13) 0.74902(19) 0.73061(14) 0.0212(3) Uani 1 1 d .
C2 C 0.84861(15) 0.7377(2) 0.67608(15) 0.0188(3) Uani 1 1 d .
H2 H 0.9336 0.7338 0.7197 0.023 Uiso 1 1 calc R
C3 C 0.75599(15) 0.7397(2) 0.73857(15) 0.0170(3) Uani 1 1 d .
C4 C 0.62844(15) 0.74559(18) 0.67318(14) 0.0143(3) Uani 1 1 d .
C5 C 0.60486(14) 0.74835(19) 0.54413(13) 0.0159(3) Uani 1 1 d .
H5 H 0.5212 0.7513 0.4971 0.019 Uiso 1 1 calc R
C6 C 0.70251(16) 0.7468(2) 0.48803(15) 0.0190(3) Uani 1 1 d .
O1 O 0.93860(10) 0.26497(14) 0.50768(9) 0.0163(3) Uani 1 1 d .
O2 O 0.83799(9) 0.42397(17) 0.31773(9) 0.0212(3) Uani 1 1 d .
O3 O 0.85606(10) 0.05182(16) 0.33751(9) 0.0208(3) Uani 1 1 d .
O4 O 0.71280(10) 0.24032(14) 0.43535(10) 0.0172(3) Uani 1 1 d .
S1 S 0.83352(3) 0.25598(4) 0.40391(3) 0.01132(15) Uani 1 1 d .

loop_
_atom_site_aniso_label
_atom_site_aniso_U_11
_atom_site_aniso_U_22
_atom_site_aniso_U_33
_atom_site_aniso_U_23
_atom_site_aniso_U_13
_atom_site_aniso_U_12
N1 0.0169(7) 0.0217(7) 0.0224(7) -0.0001(5) 0.0116(6) 0.0000(4)
N2 0.0122(7) 0.0382(9) 0.0138(7) 0.0002(5) 0.0041(5) -0.0001(5)
C2 0.0127(7) 0.0195(7) 0.0236(8) 0.0013(5) 0.0030(6) 0.0002(5)
C3 0.0151(7) 0.0196(7) 0.0154(7) 0.0006(5) 0.0014(6) -0.0006(5)
C4 0.0130(7) 0.0142(7) 0.0156(7) 0.0003(5) 0.0031(6) -0.0005(5)
C5 0.0146(7) 0.0178(7) 0.0150(8) -0.0002(5) 0.0027(6) -0.0014(5)
C6 0.0211(8) 0.0200(8) 0.0168(8) -0.0007(5) 0.0061(6) -0.0006(5)
O1 0.0120(5) 0.0261(6) 0.0100(5) -0.0002(4) 0.0005(4) -0.0004(4)
O2 0.0190(5) 0.0241(6) 0.0191(5) 0.0090(4) 0.0012(4) -0.0014(4)
O3 0.0165(5) 0.0228(6) 0.0222(5) -0.0085(4) 0.0023(4) 0.0040(4)
O4 0.0096(5) 0.0241(6) 0.0184(5) -0.0017(4) 0.0042(4) -0.0004(4)
S1 0.0087(2) 0.0147(2) 0.0101(2) 0.00018(11) 0.00109(15) 0.00056(11)

loop_
_atom_type_symbol
_atom_type_description
_atom_type_scat_dispersion_real
_atom_type_scat_dispersion_imag
_atom_type_scat_source
C C 0.0033 0.0016 'International Tables Vol C Tables 4.2.6.8 and 6.1.1.4'
H H 0.0000 0.0000 'International Tables Vol C Tables 4.2.6.8 and 6.1.1.4'
N N 0.0061 0.0033 'International Tables Vol C Tables 4.2.6.8 and 6.1.1.4'
O O 0.0106 0.0060 'International Tables Vol C Tables 4.2.6.8 and 6.1.1.4'
S S 0.1246 0.1234 'International Tables Vol C Tables 4.2.6.8 and 6.1.1.4'

loop_
_geom_angle_atom_site_label_1
_geom_angle_atom_site_label_2
_geom_angle_atom_site_label_3
_geom_angle
C6 N1 C2 120.77(14)
C6 N1 H1 119.6
C2 N1 H1 119.6
C4 N2 H2A 123.7(16)
C4 N2 H2B 115.2(14)
H2A N2 H2B 121(2)
N1 C2 C3 121.23(15)
N1 C2 H2 119.4
C3 C2 H2 119.4
C2 C3 C4 119.45(15)
C2 C3 H3 123.9(12)
C4 C3 H3 116.6(12)
N2 C4 C5 121.03(15)
N2 C4 C3 121.49(15)
C5 C4 C3 117.47(15)
C6 C5 C4 119.69(15)
C6 C5 H5 120.2
C4 C5 H5 120.2
N1 C6 C5 121.38(16)
N1 C6 H6 115.6(14)
C5 C6 H6 123.0(14)
S1 O3 H3A 110.6(15)
O1 S1 O4 114.22(6)
O1 S1 O2 111.53(6)
O4 S1 O2 112.49(6)
O1 S1 O3 103.77(6)
O4 S1 O3 108.01(6)
O2 S1 O3 106.03(6)

loop_
_geom_bond_atom_site_label_1
_geom_bond_atom_site_label_2
_geom_bond_distance
N1 C6 1.347(2)
N1 C2 1.357(2)
N1 H1 0.8800
N2 C4 1.330(2)
N2 H2A 0.84(2)
N2 H2B 0.88(2)
C2 C3 1.358(2)
C2 H2 0.9500
C3 C4 1.426(2)
C3 H3 0.98(2)
C4 C5 1.418(2)
C5 C6 1.359(2)
C5 H5 0.9500
C6 H6 0.99(2)
O1 S1 1.4452(10)
O2 S1 1.4642(10)
O3 S1 1.5631(10)
O3 H3A 0.95(3)
O4 S1 1.4469(11)

loop_
_geom_hbond_atom_site_label_D
_geom_hbond_atom_site_label_H
_geom_hbond_atom_site_label_A
_geom_hbond_distance_DH
_geom_hbond_distance_HA
_geom_hbond_distance_DA
_geom_hbond_angle_DHA
_geom_hbond_site_symmetry_A
N2 H2A O1 0.84(2) 2.06(2) 2.8975(18) 174.5(17) 2_656
N2 H2B O4 0.88(2) 2.05(2) 2.9276(18) 177.2(19) 3_666
O3 H3A O2 0.95(3) 1.62(3) 2.5660(15) 175(2) 2_645
N1 H1 O1 0.88 2.02 2.8511(17) 158.1 3_766
